data_1541760
loop_
_publ_author_name
'Hawthorne, F.C.'
'Grundy, H.D.'

_publ_section_title
;
 The crystal chemistry of the amphiboles: IV. X-Ray and neutron
 refinements of the crystal structure of tremolite
;
_journal_name_full 'Canadian Mineralogist'
_journal_page_first 334
_journal_page_last 345
_journal_volume 14
_journal_year 1976
_chemical_formula_sum 'Al0.2 Ca1.8 F0.66 H1.34 K0.12 Mg5 Na0.38 O23.34 Si7.8'
_chemical_name_systematic
;
(Na.38 K.12 Ca1.80) Mg5 (Al.2 Si7.8) O22 (O H)1.34 F.66
;
_space_group_IT_number 12
_symmetry_space_group_name_Hall '-C 2y'
_symmetry_space_group_name_H-M 'C 1 2/m 1'
_cell_angle_alpha 90
_cell_angle_beta 104.79
_cell_angle_gamma 90
_cell_formula_units_Z 2
_cell_length_a 9.863
_cell_length_b 18.048
_cell_length_c 5.285
_cell_volume 909.600
_citation_journal_id_ASTM CAMIA6
_cod_data_source_file Hawthorne_CAMIA6_1976_1615.cif
_cod_data_source_block H1.34Al0.2Ca1.8F0.66K0.12Mg5Na0.38O23.34Si7.8
_cod_original_cell_volume 909.5996
_cod_original_formula_sum 'H1.34 Al0.2 Ca1.8 F0.66 K0.12 Mg5 Na0.38 O23.34 Si7.8'
_cod_database_code 1541760

loop_
_symmetry_equiv_pos_as_xyz
x,y,z
-x,y,-z
-x,-y,-z
x,-y,z
x+1/2,y+1/2,z
-x+1/2,y+1/2,-z
-x+1/2,-y+1/2,-z
x+1/2,-y+1/2,z

loop_
_atom_site_label
_atom_site_type_symbol
_atom_site_fract_x
_atom_site_fract_y
_atom_site_fract_z
_atom_site_occupancy
_atom_site_U_iso_or_equiv
F1 F-1 0.1072 0 0.7152 0.33 0.0
Mg3 Mg+2 0 0 0 1 0.0
O2 O-2 0.1189 0.1706 0.7247 1 0.0
O3 O-2 0.1072 0 0.7152 0.67 0.0
Na1 Na+1 0 0.27797 0.5 0.1 0.0
Si2 Si+4 0.28803 0.17132 0.805 1 0.0
O1 O-2 0.1112 0.0858 0.2184 1 0.0
O6 O-2 0.3437 0.1183 0.5913 1 0.0
O7 O-2 0.3386 0 0.2913 1 0.0
K1 K+1 0.0407 0.5 0.0887 0.06 0.0
Na2 Na+1 0 0.4901 0 0.09 0.0
H1 H+1 0.199 0 0.77 0.67 0.0
Mg2 Mg+2 0 0.17678 0 1 0.0
O4 O-2 0.3646 0.2482 0.7931 1 0.0
Mg1 Mg+2 0 0.08821 0.5 1 0.0
Si1 Si+4 0.28005 0.08417 0.2979 0.95 0.0
Ca1 Ca+2 0 0.27797 0.5 0.9 0.0
O5 O-2 0.3466 0.1341 0.1003 1 0.0
Al1 Al+3 0.28005 0.08417 0.2979 0.05 0.0
